data_1515832
loop_
_publ_author_name
'Siemeling, Ulrich'
'F\"arber, Christian'
'Bruhn, Clemens'
'Leibold, Michael'
'Selent, Detlef'
'Baumann, Wolfgang'
'von Hopffgarten, Moritz'
'Goedecke, Catharina'
'Frenking, Gernot'

_publ_section_title
;
 N-heterocyclic carbenes which readily add ammonia, carbon monoxide and
 other small molecules,
;
_journal_issue 6
_journal_name_full 'Chemical Science'
_journal_page_first 697
_journal_paper_doi 10.1039/c0sc00451k
_journal_volume 1
_journal_year 2010
_chemical_formula_moiety 'C43 H60 Fe2 N4 O'
_chemical_formula_sum 'C43 H60 Fe2 N4 O'
_chemical_formula_weight 760.65
_chemical_name_systematic
;
?
;
_space_group_IT_number 14
_symmetry_cell_setting monoclinic
_symmetry_Int_Tables_number 14
_symmetry_space_group_name_Hall '-P 2ybc'
_symmetry_space_group_name_H-M 'P 1 21/c 1'
_atom_sites_solution_hydrogens geom
_atom_sites_solution_primary direct
_atom_sites_solution_secondary difmap
_audit_creation_method SHELXL-97
_cell_angle_alpha 90.00
_cell_angle_beta 97.397(6)
_cell_angle_gamma 90.00
_cell_formula_units_Z 4
_cell_length_a 16.3194(13)
_cell_length_b 10.7454(5)
_cell_length_c 22.9601(17)
_cell_measurement_reflns_used 14444
_cell_measurement_temperature 173(2)
_cell_measurement_theta_max 24.76
_cell_measurement_theta_min 1.78
_cell_volume 3992.7(5)
_computing_structure_refinement 'SHELXL-97 (Sheldrick, 1997)'
_computing_structure_solution 'SHELXS-97 (Sheldrick, 1990)'
_diffrn_ambient_temperature 173(2)
_diffrn_detector 'image plate (34 cm diameter)'
_diffrn_detector_area_resol_mean 6.67
_diffrn_detector_type STOE
_diffrn_measured_fraction_theta_full 1.000
_diffrn_measured_fraction_theta_max 1.000
_diffrn_measurement_details ' 180 frames, detector distance = 135 mm'
_diffrn_measurement_device '2-circle goniometer'
_diffrn_measurement_device_type 'STOE IPDS 2'
_diffrn_measurement_method 'rotation method'
_diffrn_radiation_collimation '0.5 mm diameter, multiple pinhole'
_diffrn_radiation_monochromator 'plane graphite'
_diffrn_radiation_polarisn_norm 0
_diffrn_radiation_type 'Mo K\a'
_diffrn_radiation_wavelength 0.71073
_diffrn_reflns_av_R_equivalents 0.0856
_diffrn_reflns_av_sigmaI/netI 0.0723
_diffrn_reflns_limit_h_max 19
_diffrn_reflns_limit_h_min -19
_diffrn_reflns_limit_k_max 12
_diffrn_reflns_limit_k_min -12
_diffrn_reflns_limit_l_max 27
_diffrn_reflns_limit_l_min -27
_diffrn_reflns_number 25199
_diffrn_reflns_theta_full 25.00
_diffrn_reflns_theta_max 25.00
_diffrn_reflns_theta_min 1.26
_diffrn_source 'sealed X-ray tube, 12 x 0.4 mm long-fine focus'
_diffrn_source_current 30
_diffrn_source_power 1.50
_diffrn_source_voltage 50
_diffrn_standards_decay_% none
_exptl_absorpt_coefficient_mu 0.764
_exptl_absorpt_correction_T_max 0.9921
_exptl_absorpt_correction_T_min 0.7638
_exptl_absorpt_correction_type integration
_exptl_absorpt_process_details 'X-red ver. 1.31 (Stoe & Cie. 2005)'
_exptl_crystal_colour yellow
_exptl_crystal_density_diffrn 1.265
_exptl_crystal_density_method 'not measured'
_exptl_crystal_description plate
_exptl_crystal_F_000 1624
_exptl_crystal_size_max 0.55
_exptl_crystal_size_mid 0.28
_exptl_crystal_size_min 0.01
_refine_diff_density_max 2.219
_refine_diff_density_min -0.850
_refine_diff_density_rms 0.106
_refine_ls_extinction_coef 0.0026(9)
_refine_ls_extinction_expression Fc^*^=kFc[1+0.001xFc^2^\l^3^/sin(2\q)]^-1/4^
_refine_ls_extinction_method SHELXL
_refine_ls_goodness_of_fit_ref 1.050
_refine_ls_hydrogen_treatment constr
_refine_ls_matrix_type full
_refine_ls_number_parameters 459
_refine_ls_number_reflns 7035
_refine_ls_number_restraints 0
_refine_ls_restrained_S_all 1.050
_refine_ls_R_factor_all 0.1363
_refine_ls_R_factor_gt 0.0981
_refine_ls_shift/su_max 0.000
_refine_ls_shift/su_mean 0.000
_refine_ls_structure_factor_coef Fsqd
_refine_ls_weighting_details 'calc w=1/[\s^2^(Fo^2^)+(0.2000P)^2^+0.0000P] where P=(Fo^2^+2Fc^2^)/3'
_refine_ls_weighting_scheme calc
_refine_ls_wR_factor_gt 0.2727
_refine_ls_wR_factor_ref 0.3049
_reflns_number_gt 4350
_reflns_number_total 7035
_reflns_threshold_expression >2sigma(I)
_cod_data_source_file c0sc00451k.txt
_cod_data_source_block i0605
_cod_original_sg_symbol_H-M 'P 21/c'
_cod_database_code 1515832

loop_
_symmetry_equiv_pos_as_xyz
'x, y, z'
'-x, y+1/2, -z+1/2'
'-x, -y, -z'
'x, -y-1/2, z-1/2'

loop_
_atom_site_label
_atom_site_type_symbol
_atom_site_fract_x
_atom_site_fract_y
_atom_site_fract_z
_atom_site_U_iso_or_equiv
_atom_site_adp_type
_atom_site_occupancy
_atom_site_symmetry_multiplicity
_atom_site_calc_flag
_atom_site_refinement_flags
C1 C 0.7909(3) 0.4945(5) 0.3651(3) 0.0494(13) Uani 1 1 d .
C2 C 0.7175(4) 0.4624(7) 0.3314(3) 0.0632(16) Uani 1 1 d .
C3 C 0.6991(4) 0.3316(7) 0.3063(3) 0.0627(17) Uani 1 1 d .
C4 C 0.9397(4) 0.4623(5) 0.3617(3) 0.0584(15) Uani 1 1 d .
C5 C 0.9638(4) 0.4829(6) 0.3042(4) 0.0681(18) Uani 1 1 d .
H5A H 0.9321 0.4615 0.2679 0.082 Uiso 1 1 calc R
C6 C 1.0442(5) 0.5415(6) 0.3110(5) 0.082(2) Uani 1 1 d .
H6A H 1.0745 0.5668 0.2803 0.098 Uiso 1 1 calc R
C7 C 1.0695(5) 0.5542(6) 0.3723(5) 0.091(3) Uani 1 1 d .
H7A H 1.1207 0.5878 0.3898 0.109 Uiso 1 1 calc R
C8 C 1.0052(4) 0.5081(6) 0.4033(4) 0.0720(19) Uani 1 1 d .
H8A H 1.0059 0.5080 0.4447 0.086 Uiso 1 1 calc R
C9 C 0.8487(4) 0.7020(5) 0.3731(3) 0.0644(18) Uani 1 1 d .
C10 C 0.8517(5) 0.7290(6) 0.3121(4) 0.079(2) Uani 1 1 d .
H10A H 0.8147 0.6984 0.2800 0.095 Uiso 1 1 calc R
C11 C 0.9207(6) 0.8102(7) 0.3083(5) 0.096(3) Uani 1 1 d .
H11A H 0.9369 0.8427 0.2731 0.115 Uiso 1 1 calc R
C12 C 0.9611(6) 0.8342(6) 0.3664(6) 0.099(4) Uani 1 1 d .
H12A H 1.0089 0.8840 0.3764 0.119 Uiso 1 1 calc R
C13 C 0.9155(5) 0.7690(6) 0.4066(4) 0.074(2) Uani 1 1 d .
H13A H 0.9275 0.7699 0.4482 0.088 Uiso 1 1 calc R
C14 C 0.8698(4) 0.3336(5) 0.4270(3) 0.0565(15) Uani 1 1 d .
H14B H 0.8144 0.3222 0.4394 0.068 Uiso 1 1 calc R
H14A H 0.9042 0.3792 0.4587 0.068 Uiso 1 1 calc R
C15 C 0.9090(4) 0.2032(6) 0.4201(4) 0.0671(18) Uani 1 1 d .
C16 C 1.0029(4) 0.2078(6) 0.4154(4) 0.079(2) Uani 1 1 d .
H16A H 1.0302 0.2630 0.4459 0.095 Uiso 1 1 calc R
H16B H 1.0115 0.2393 0.3766 0.095 Uiso 1 1 calc R
H16C H 1.0262 0.1239 0.4208 0.095 Uiso 1 1 calc R
C17 C 0.8641(5) 0.1380(7) 0.3662(5) 0.095(3) Uani 1 1 d .
H17A H 0.8748 0.1824 0.3306 0.115 Uiso 1 1 calc R
H17B H 0.8045 0.1375 0.3685 0.115 Uiso 1 1 calc R
H17C H 0.8840 0.0522 0.3647 0.115 Uiso 1 1 calc R
C18 C 0.8959(5) 0.1288(7) 0.4755(5) 0.089(3) Uani 1 1 d .
H18A H 0.8367 0.1150 0.4762 0.107 Uiso 1 1 calc R
H18B H 0.9186 0.1755 0.5105 0.107 Uiso 1 1 calc R
H18C H 0.9241 0.0483 0.4750 0.107 Uiso 1 1 calc R
C19 C 0.7871(4) 0.6139(5) 0.4573(3) 0.0591(16) Uani 1 1 d .
H19B H 0.8426 0.6303 0.4789 0.071 Uiso 1 1 calc R
H19A H 0.7703 0.5296 0.4685 0.071 Uiso 1 1 calc R
C20 C 0.7257(4) 0.7096(6) 0.4779(3) 0.0666(18) Uani 1 1 d .
C21 C 0.6404(5) 0.6973(8) 0.4416(4) 0.087(2) Uani 1 1 d .
H21A H 0.6176 0.6147 0.4479 0.105 Uiso 1 1 calc R
H21B H 0.6458 0.7080 0.3999 0.105 Uiso 1 1 calc R
H21C H 0.6034 0.7612 0.4538 0.105 Uiso 1 1 calc R
C22 C 0.7212(6) 0.6798(7) 0.5436(4) 0.094(3) Uani 1 1 d .
H22A H 0.7761 0.6895 0.5660 0.113 Uiso 1 1 calc R
H22B H 0.7022 0.5940 0.5473 0.113 Uiso 1 1 calc R
H22C H 0.6824 0.7370 0.5589 0.113 Uiso 1 1 calc R
C23 C 0.7584(5) 0.8440(6) 0.4747(4) 0.082(2) Uani 1 1 d .
H23A H 0.7598 0.8670 0.4335 0.099 Uiso 1 1 calc R
H23B H 0.8142 0.8491 0.4961 0.099 Uiso 1 1 calc R
H23C H 0.7218 0.9011 0.4924 0.099 Uiso 1 1 calc R
C24 C 0.6918(5) 0.2018(10) 0.2168(3) 0.085(2) Uani 1 1 d .
C25 C 0.7361(6) 0.0865(11) 0.2144(4) 0.102(3) Uani 1 1 d .
H25A H 0.7881 0.0682 0.2364 0.122 Uiso 1 1 calc R
C26 C 0.6909(9) 0.0049(14) 0.1746(5) 0.130(5) Uani 1 1 d .
H26A H 0.7058 -0.0780 0.1661 0.156 Uiso 1 1 calc R
C27 C 0.6188(8) 0.0692(18) 0.1492(4) 0.155(7) Uani 1 1 d .
H27A H 0.5778 0.0369 0.1200 0.186 Uiso 1 1 calc R
C28 C 0.6183(6) 0.1906(16) 0.1750(4) 0.127(5) Uani 1 1 d .
H28A H 0.5769 0.2524 0.1661 0.152 Uiso 1 1 calc R
C29 C 0.6139(5) 0.1403(11) 0.3158(3) 0.093(3) Uani 1 1 d .
C30 C 0.6471(7) 0.0197(11) 0.3265(4) 0.102(3) Uani 1 1 d .
H30A H 0.6990 0.0003 0.3483 0.122 Uiso 1 1 calc R
C31 C 0.5889(8) -0.0674(12) 0.2988(5) 0.120(4) Uani 1 1 d .
H31A H 0.5964 -0.1551 0.2988 0.144 Uiso 1 1 calc R
C32 C 0.5218(8) -0.0073(15) 0.2725(4) 0.133(5) Uani 1 1 d .
H32A H 0.4750 -0.0457 0.2508 0.159 Uiso 1 1 calc R
C33 C 0.5321(5) 0.1258(12) 0.2825(4) 0.107(4) Uani 1 1 d .
H33A H 0.4937 0.1899 0.2701 0.128 Uiso 1 1 calc R
C34 C 0.7821(4) 0.3841(7) 0.2272(3) 0.0674(18) Uani 1 1 d .
H34A H 0.8311 0.3310 0.2247 0.081 Uiso 1 1 calc R
H34B H 0.7992 0.4508 0.2560 0.081 Uiso 1 1 calc R
C35 C 0.7579(5) 0.4463(10) 0.1661(3) 0.096(3) Uani 1 1 d .
C36 C 0.7600(8) 0.3530(13) 0.1148(4) 0.125(4) Uani 1 1 d .
H36A H 0.7086 0.3049 0.1094 0.150 Uiso 1 1 calc R
H36B H 0.8070 0.2963 0.1239 0.150 Uiso 1 1 calc R
H36C H 0.7659 0.3987 0.0786 0.150 Uiso 1 1 calc R
C37 C 0.8271(6) 0.5427(10) 0.1608(4) 0.106(3) Uani 1 1 d .
H37A H 0.8808 0.5004 0.1652 0.127 Uiso 1 1 calc R
H37B H 0.8268 0.6057 0.1916 0.127 Uiso 1 1 calc R
H37C H 0.8176 0.5828 0.1222 0.127 Uiso 1 1 calc R
C38 C 0.6745(7) 0.5130(16) 0.1628(5) 0.158(7) Uani 1 1 d .
H38A H 0.6796 0.5848 0.1893 0.189 Uiso 1 1 calc R
H38B H 0.6329 0.4554 0.1744 0.189 Uiso 1 1 calc R
H38C H 0.6576 0.5413 0.1224 0.189 Uiso 1 1 calc R
C39 C 0.6554(7) 0.2590(10) 0.4019(5) 0.105(3) Uiso 1 1 d .
H39B H 0.6864 0.3347 0.4160 0.127 Uiso 1 1 calc R
H39A H 0.6890 0.1868 0.4175 0.127 Uiso 1 1 calc R
C40 C 0.5773(4) 0.2572(5) 0.4305(3) 0.0547(14) Uani 1 1 d .
C41 C 0.5256(8) 0.1454(12) 0.4270(5) 0.148(6) Uani 1 1 d .
H41A H 0.5335 0.0982 0.3916 0.178 Uiso 1 1 calc R
H41B H 0.4674 0.1696 0.4252 0.178 Uiso 1 1 calc R
H41C H 0.5413 0.0937 0.4618 0.178 Uiso 1 1 calc R
C42 C 0.5760(7) 0.3333(11) 0.4839(4) 0.117(4) Uani 1 1 d .
H42A H 0.6050 0.4119 0.4795 0.140 Uiso 1 1 calc R
H42B H 0.6034 0.2879 0.5179 0.140 Uiso 1 1 calc R
H42C H 0.5186 0.3506 0.4896 0.140 Uiso 1 1 calc R
C43 C 0.5096(8) 0.3366(15) 0.3876(6) 0.151(6) Uani 1 1 d .
H43C H 0.4681 0.3704 0.4104 0.181 Uiso 1 1 calc R
H43B H 0.4827 0.2822 0.3566 0.181 Uiso 1 1 calc R
H43A H 0.5373 0.4051 0.3698 0.181 Uiso 1 1 calc R
N1 N 0.8617(3) 0.4099(4) 0.3734(2) 0.0495(11) Uani 1 1 d .
N2 N 0.7938(3) 0.6141(4) 0.3932(2) 0.0561(13) Uani 1 1 d .
N3 N 0.7174(3) 0.3059(6) 0.2514(2) 0.0639(14) Uani 1 1 d .
N4 N 0.6521(4) 0.2564(7) 0.3364(2) 0.0747(18) Uani 1 1 d .
Fe1 Fe 0.95945(6) 0.64631(7) 0.34982(5) 0.0679(4) Uani 1 1 d .
Fe2 Fe 0.62421(8) 0.06435(17) 0.23971(5) 0.1039(6) Uani 1 1 d .
O1 O 0.6513(3) 0.5289(7) 0.3173(3) 0.0918(17) Uani 1 1 d .

loop_
_atom_site_aniso_label
_atom_site_aniso_U_11
_atom_site_aniso_U_22
_atom_site_aniso_U_33
_atom_site_aniso_U_23
_atom_site_aniso_U_13
_atom_site_aniso_U_12
C1 0.050(3) 0.043(3) 0.058(3) 0.006(3) 0.016(3) 0.004(2)
C2 0.060(4) 0.079(4) 0.055(4) 0.001(3) 0.025(3) 0.002(3)
C3 0.048(3) 0.096(5) 0.045(3) 0.002(3) 0.007(3) -0.004(3)
C4 0.058(3) 0.037(3) 0.083(5) -0.004(3) 0.018(3) -0.003(2)
C5 0.060(4) 0.053(3) 0.098(5) -0.005(3) 0.036(4) 0.004(3)
C6 0.069(4) 0.052(4) 0.134(8) -0.014(4) 0.048(5) -0.008(3)
C7 0.057(4) 0.047(4) 0.170(10) -0.017(5) 0.023(5) -0.005(3)
C8 0.062(4) 0.047(3) 0.105(6) -0.014(3) 0.003(4) -0.007(3)
C9 0.081(4) 0.033(3) 0.088(5) 0.006(3) 0.042(4) 0.002(3)
C10 0.093(5) 0.049(3) 0.108(6) 0.021(4) 0.057(5) 0.019(3)
C11 0.120(7) 0.051(4) 0.135(8) 0.033(5) 0.089(7) 0.019(4)
C12 0.112(7) 0.043(4) 0.162(10) 0.002(5) 0.086(7) -0.002(4)
C13 0.082(5) 0.041(3) 0.107(6) -0.005(3) 0.047(4) -0.006(3)
C14 0.068(4) 0.038(3) 0.062(4) 0.002(3) 0.004(3) -0.003(2)
C15 0.062(4) 0.039(3) 0.099(5) 0.005(3) 0.006(4) 0.000(3)
C16 0.067(4) 0.051(4) 0.121(7) 0.003(4) 0.015(4) 0.009(3)
C17 0.079(5) 0.047(4) 0.153(9) -0.034(4) -0.013(5) 0.008(3)
C18 0.073(5) 0.055(4) 0.138(8) 0.038(4) 0.011(5) 0.013(3)
C19 0.075(4) 0.041(3) 0.067(4) 0.003(3) 0.030(3) 0.001(3)
C20 0.075(4) 0.045(3) 0.087(5) 0.001(3) 0.038(4) -0.002(3)
C21 0.079(5) 0.069(4) 0.123(7) -0.004(5) 0.050(5) 0.005(4)
C22 0.137(7) 0.056(4) 0.105(7) -0.012(4) 0.074(6) -0.017(4)
C23 0.103(6) 0.041(3) 0.113(7) -0.006(4) 0.054(5) 0.002(3)
C24 0.070(4) 0.146(8) 0.040(4) -0.018(4) 0.015(3) -0.013(5)
C25 0.085(6) 0.135(8) 0.090(6) -0.050(6) 0.028(5) -0.028(6)
C26 0.138(10) 0.162(11) 0.100(8) -0.066(8) 0.056(7) -0.058(9)
C27 0.120(10) 0.30(2) 0.054(6) -0.057(9) 0.026(6) -0.077(11)
C28 0.079(6) 0.262(15) 0.039(4) -0.022(7) 0.006(4) -0.028(7)
C29 0.080(5) 0.155(9) 0.042(4) -0.010(5) 0.009(3) -0.061(6)
C30 0.109(7) 0.127(8) 0.067(5) -0.007(5) 0.001(5) -0.061(6)
C31 0.130(9) 0.138(9) 0.088(7) -0.030(6) -0.004(6) -0.078(8)
C32 0.119(9) 0.215(14) 0.063(5) -0.033(7) 0.010(6) -0.101(10)
C33 0.073(5) 0.188(11) 0.059(5) -0.014(6) 0.006(4) -0.056(6)
C34 0.059(4) 0.089(5) 0.059(4) 0.016(3) 0.022(3) 0.009(3)
C35 0.086(5) 0.152(9) 0.055(4) 0.039(5) 0.031(4) 0.037(5)
C36 0.128(8) 0.202(13) 0.053(5) 0.020(6) 0.033(5) 0.006(8)
C37 0.117(7) 0.133(8) 0.080(6) 0.058(6) 0.058(5) 0.044(6)
C38 0.116(8) 0.252(16) 0.115(8) 0.108(10) 0.054(7) 0.098(10)
C40 0.060(3) 0.048(3) 0.060(4) 0.007(3) 0.021(3) 0.005(2)
C41 0.176(11) 0.181(12) 0.105(7) -0.074(8) 0.088(8) -0.129(10)
C42 0.151(9) 0.146(9) 0.062(5) -0.031(5) 0.047(5) -0.085(8)
C43 0.137(10) 0.190(14) 0.132(10) 0.025(9) 0.045(8) 0.073(10)
N1 0.055(3) 0.033(2) 0.061(3) -0.001(2) 0.011(2) -0.0061(19)
N2 0.065(3) 0.040(2) 0.068(3) 0.007(2) 0.029(3) 0.004(2)
N3 0.056(3) 0.103(4) 0.035(3) 0.004(3) 0.016(2) 0.001(3)
N4 0.066(3) 0.127(5) 0.033(3) -0.009(3) 0.011(2) -0.038(3)
Fe1 0.0700(6) 0.0370(5) 0.1054(9) 0.0007(5) 0.0447(6) -0.0008(4)
Fe2 0.0859(8) 0.1710(15) 0.0560(7) -0.0374(8) 0.0141(6) -0.0560(9)
O1 0.059(3) 0.136(5) 0.082(4) -0.012(3) 0.014(3) 0.025(3)

loop_
_atom_type_symbol
_atom_type_description
_atom_type_scat_dispersion_real
_atom_type_scat_dispersion_imag
_atom_type_scat_source
C C 0.0033 0.0016 'International Tables Vol C Tables 4.2.6.8 and 6.1.1.4'
H H 0.0000 0.0000 'International Tables Vol C Tables 4.2.6.8 and 6.1.1.4'
N N 0.0061 0.0033 'International Tables Vol C Tables 4.2.6.8 and 6.1.1.4'
Fe Fe 0.3463 0.8444 'International Tables Vol C Tables 4.2.6.8 and 6.1.1.4'
O O 0.0106 0.0060 'International Tables Vol C Tables 4.2.6.8 and 6.1.1.4'

loop_
_geom_angle_atom_site_label_1
_geom_angle_atom_site_label_2
_geom_angle_atom_site_label_3
_geom_angle
C2 C1 N2 116.8(5)
C2 C1 N1 122.0(5)
N2 C1 N1 121.2(5)
O1 C2 C1 129.3(7)
O1 C2 C3 107.0(6)
C1 C2 C3 123.6(6)
N3 C3 N4 123.7(6)
N3 C3 C2 118.5(6)
N4 C3 C2 116.7(6)
C8 C4 C5 107.0(6)
C8 C4 N1 127.6(6)
C5 C4 N1 125.4(6)
C8 C4 Fe1 68.6(4)
C5 C4 Fe1 70.2(3)
N1 C4 Fe1 124.2(4)
C4 C5 C6 108.5(8)
C4 C5 Fe1 68.4(4)
C6 C5 Fe1 70.3(4)
C4 C5 H5A 125.7
C6 C5 H5A 125.7
Fe1 C5 H5A 127.2
C7 C6 C5 107.0(7)
C7 C6 Fe1 69.3(4)
C5 C6 Fe1 68.6(4)
C7 C6 H6A 126.5
C5 C6 H6A 126.5
Fe1 C6 H6A 127.1
C6 C7 C8 108.7(7)
C6 C7 Fe1 70.4(5)
C8 C7 Fe1 67.6(4)
C6 C7 H7A 125.6
C8 C7 H7A 125.6
Fe1 C7 H7A 128.0
C4 C8 C7 108.7(8)
C4 C8 Fe1 70.0(4)
C7 C8 Fe1 71.3(5)
C4 C8 H8A 125.6
C7 C8 H8A 125.6
Fe1 C8 H8A 124.7
N2 C9 C10 123.6(7)
N2 C9 C13 128.6(7)
C10 C9 C13 107.5(6)
N2 C9 Fe1 120.5(4)
C10 C9 Fe1 70.2(4)
C13 C9 Fe1 69.6(4)
C11 C10 C9 107.8(9)
C11 C10 Fe1 69.7(5)
C9 C10 Fe1 68.8(4)
C11 C10 H10A 126.1
C9 C10 H10A 126.1
Fe1 C10 H10A 127.0
C12 C11 C10 108.9(7)
C12 C11 Fe1 69.4(5)
C10 C11 Fe1 69.5(4)
C12 C11 H11A 125.5
C10 C11 H11A 125.5
Fe1 C11 H11A 127.2
C11 C12 C13 107.2(8)
C11 C12 Fe1 69.9(5)
C13 C12 Fe1 69.2(4)
C11 C12 H12A 126.4
C13 C12 H12A 126.4
Fe1 C12 H12A 126.0
C12 C13 C9 108.5(9)
C12 C13 Fe1 69.7(4)
C9 C13 Fe1 69.0(4)
C12 C13 H13A 125.7
C9 C13 H13A 125.7
Fe1 C13 H13A 127.1
N1 C14 C15 114.2(6)
N1 C14 H14B 108.7
C15 C14 H14B 108.7
N1 C14 H14A 108.7
C15 C14 H14A 108.7
H14B C14 H14A 107.6
C17 C15 C18 109.2(7)
C17 C15 C16 109.5(7)
C18 C15 C16 108.5(6)
C17 C15 C14 109.6(6)
C18 C15 C14 106.3(6)
C16 C15 C14 113.6(5)
C15 C16 H16A 109.5
C15 C16 H16B 109.5
H16A C16 H16B 109.5
C15 C16 H16C 109.5
H16A C16 H16C 109.5
H16B C16 H16C 109.5
C15 C17 H17A 109.5
C15 C17 H17B 109.5
H17A C17 H17B 109.5
C15 C17 H17C 109.5
H17A C17 H17C 109.5
H17B C17 H17C 109.5
C15 C18 H18A 109.5
C15 C18 H18B 109.5
H18A C18 H18B 109.5
C15 C18 H18C 109.5
H18A C18 H18C 109.5
H18B C18 H18C 109.5
N2 C19 C20 115.6(5)
N2 C19 H19B 108.4
C20 C19 H19B 108.4
N2 C19 H19A 108.4
C20 C19 H19A 108.4
H19B C19 H19A 107.5
C21 C20 C23 110.5(7)
C21 C20 C19 110.8(6)
C23 C20 C19 111.4(5)
C21 C20 C22 111.0(6)
C23 C20 C22 107.4(6)
C19 C20 C22 105.8(6)
C20 C21 H21A 109.5
C20 C21 H21B 109.5
H21A C21 H21B 109.5
C20 C21 H21C 109.5
H21A C21 H21C 109.5
H21B C21 H21C 109.5
C20 C22 H22A 109.5
C20 C22 H22B 109.5
H22A C22 H22B 109.5
C20 C22 H22C 109.5
H22A C22 H22C 109.5
H22B C22 H22C 109.5
C20 C23 H23A 109.5
C20 C23 H23B 109.5
H23A C23 H23B 109.5
C20 C23 H23C 109.5
H23A C23 H23C 109.5
H23B C23 H23C 109.5
N3 C24 C25 126.4(7)
N3 C24 C28 127.2(10)
C25 C24 C28 106.4(10)
N3 C24 Fe2 125.9(5)
C25 C24 Fe2 70.4(6)
C28 C24 Fe2 70.5(7)
C26 C25 C24 109.7(11)
C26 C25 Fe2 72.1(6)
C24 C25 Fe2 67.0(5)
C26 C25 H25A 125.1
C24 C25 H25A 125.1
Fe2 C25 H25A 127.3
C25 C26 C27 107.5(12)
C25 C26 Fe2 67.5(5)
C27 C26 Fe2 70.1(6)
C25 C26 H26A 126.3
C27 C26 H26A 126.3
Fe2 C26 H26A 127.7
C26 C27 C28 108.8(9)
C26 C27 Fe2 69.6(6)
C28 C27 Fe2 67.1(6)
C26 C27 H27A 125.6
C28 C27 H27A 125.6
Fe2 C27 H27A 129.4
C27 C28 C24 107.5(12)
C27 C28 Fe2 71.8(8)
C24 C28 Fe2 66.8(6)
C27 C28 H28A 126.2
C24 C28 H28A 126.2
Fe2 C28 H28A 126.7
C30 C29 N4 126.5(8)
C30 C29 C33 107.3(9)
N4 C29 C33 126.2(11)
C30 C29 Fe2 72.4(6)
N4 C29 Fe2 124.7(5)
C33 C29 Fe2 70.5(5)
C29 C30 C31 107.8(10)
C29 C30 Fe2 66.2(5)
C31 C30 Fe2 71.9(6)
C29 C30 H30A 126.1
C31 C30 H30A 126.1
Fe2 C30 H30A 127.3
C32 C31 C30 110.1(12)
C32 C31 Fe2 70.2(7)
C30 C31 Fe2 67.8(6)
C32 C31 H31A 125.0
C30 C31 H31A 125.0
Fe2 C31 H31A 128.7
C31 C32 C33 109.2(9)
C31 C32 Fe2 72.1(7)
C33 C32 Fe2 67.0(5)
C31 C32 H32A 125.4
C33 C32 H32A 125.4
Fe2 C32 H32A 127.1
C32 C33 C29 105.5(11)
C32 C33 Fe2 71.2(7)
C29 C33 Fe2 66.4(5)
C32 C33 H33A 127.2
C29 C33 H33A 127.2
Fe2 C33 H33A 126.6
N3 C34 C35 117.5(6)
N3 C34 H34A 107.9
C35 C34 H34A 107.9
N3 C34 H34B 107.9
C35 C34 H34B 107.9
H34A C34 H34B 107.2
C38 C35 C37 109.6(10)
C38 C35 C36 111.7(10)
C37 C35 C36 106.5(7)
C38 C35 C34 111.5(6)
C37 C35 C34 104.8(7)
C36 C35 C34 112.3(8)
C35 C36 H36A 109.5
C35 C36 H36B 109.5
H36A C36 H36B 109.5
C35 C36 H36C 109.5
H36A C36 H36C 109.5
H36B C36 H36C 109.5
C35 C37 H37A 109.5
C35 C37 H37B 109.5
H37A C37 H37B 109.5
C35 C37 H37C 109.5
H37A C37 H37C 109.5
H37B C37 H37C 109.5
C35 C38 H38A 109.5
C35 C38 H38B 109.5
H38A C38 H38B 109.5
C35 C38 H38C 109.5
H38A C38 H38C 109.5
H38B C38 H38C 109.5
N4 C39 C40 120.9(8)
N4 C39 H39B 107.1
C40 C39 H39B 107.1
N4 C39 H39A 107.1
C40 C39 H39A 107.1
H39B C39 H39A 106.8
C41 C40 C42 115.5(6)
C41 C40 C39 120.0(8)
C42 C40 C39 117.2(7)
C41 C40 C43 93.2(10)
C42 C40 C43 97.6(8)
C39 C40 C43 106.1(7)
C40 C41 H41A 109.5
C40 C41 H41B 109.5
H41A C41 H41B 109.5
C40 C41 H41C 109.5
H41A C41 H41C 109.5
H41B C41 H41C 109.5
C40 C42 H42A 109.5
C40 C42 H42B 109.5
H42A C42 H42B 109.5
C40 C42 H42C 109.5
H42A C42 H42C 109.5
H42B C42 H42C 109.5
C40 C43 H43C 109.5
C40 C43 H43B 109.5
H43C C43 H43B 109.5
C40 C43 H43A 109.5
H43C C43 H43A 109.5
H43B C43 H43A 109.5
C4 N1 C1 115.6(4)
C4 N1 C14 112.7(5)
C1 N1 C14 116.1(5)
C9 N2 C1 115.7(5)
C9 N2 C19 116.9(5)
C1 N2 C19 116.1(4)
C3 N3 C24 126.9(6)
C3 N3 C34 118.3(6)
C24 N3 C34 114.0(5)
C3 N4 C29 126.3(6)
C3 N4 C39 123.3(6)
C29 N4 C39 107.6(6)
C8 Fe1 C4 41.4(3)
C8 Fe1 C9 109.2(3)
C4 Fe1 C9 95.2(2)
C8 Fe1 C13 102.7(3)
C4 Fe1 C13 117.9(3)
C9 Fe1 C13 41.4(3)
C8 Fe1 C5 69.2(3)
C4 Fe1 C5 41.4(3)
C9 Fe1 C5 118.4(3)
C13 Fe1 C5 156.2(2)
C8 Fe1 C12 128.3(4)
C4 Fe1 C12 158.8(3)
C9 Fe1 C12 69.7(3)
C13 Fe1 C12 41.1(3)
C5 Fe1 C12 159.3(4)
C8 Fe1 C7 41.2(3)
C4 Fe1 C7 69.3(3)
C9 Fe1 C7 148.2(4)
C13 Fe1 C7 121.1(4)
C5 Fe1 C7 68.3(3)
C12 Fe1 C7 115.9(4)
C8 Fe1 C10 143.7(3)
C4 Fe1 C10 109.6(3)
C9 Fe1 C10 41.1(3)
C13 Fe1 C10 68.9(4)
C5 Fe1 C10 103.8(3)
C12 Fe1 C10 69.1(4)
C7 Fe1 C10 169.6(4)
C8 Fe1 C11 168.9(4)
C4 Fe1 C11 148.2(4)
C9 Fe1 C11 68.9(3)
C13 Fe1 C11 68.4(4)
C5 Fe1 C11 121.6(4)
C12 Fe1 C11 40.7(4)
C7 Fe1 C11 137.1(3)
C10 Fe1 C11 40.8(3)
C8 Fe1 C6 69.2(4)
C4 Fe1 C6 69.8(3)
C9 Fe1 C6 159.3(3)
C13 Fe1 C6 158.7(4)
C5 Fe1 C6 41.1(3)
C12 Fe1 C6 128.3(3)
C7 Fe1 C6 40.3(4)
C10 Fe1 C6 129.4(4)
C11 Fe1 C6 116.6(3)
C29 Fe2 C24 92.4(3)
C29 Fe2 C25 113.4(3)
C24 Fe2 C25 42.6(4)
C29 Fe2 C28 112.3(5)
C24 Fe2 C28 42.7(4)
C25 Fe2 C28 70.3(5)
C29 Fe2 C33 43.1(3)
C24 Fe2 C33 111.5(4)
C25 Fe2 C33 150.6(4)
C28 Fe2 C33 99.9(5)
C29 Fe2 C30 41.4(4)
C24 Fe2 C30 113.7(3)
C25 Fe2 C30 104.7(4)
C28 Fe2 C30 150.4(5)
C33 Fe2 C30 69.7(5)
C29 Fe2 C26 153.1(4)
C24 Fe2 C26 70.7(4)
C25 Fe2 C26 40.4(4)
C28 Fe2 C26 69.6(6)
C33 Fe2 C26 162.7(5)
C30 Fe2 C26 126.1(6)
C29 Fe2 C32 70.3(4)
C24 Fe2 C32 152.8(5)
C25 Fe2 C32 163.9(6)
C28 Fe2 C32 123.9(5)
C33 Fe2 C32 41.8(5)
C30 Fe2 C32 67.1(4)
C26 Fe2 C32 132.5(5)
C29 Fe2 C27 152.8(7)
C24 Fe2 C27 70.3(4)
C25 Fe2 C27 68.1(5)
C28 Fe2 C27 41.1(6)
C33 Fe2 C27 123.0(6)
C30 Fe2 C27 165.3(7)
C26 Fe2 C27 40.3(6)
C32 Fe2 C27 116.3(4)
C29 Fe2 C31 68.9(4)
C24 Fe2 C31 153.8(4)
C25 Fe2 C31 127.3(5)
C28 Fe2 C31 161.3(5)
C33 Fe2 C31 67.7(5)
C30 Fe2 C31 40.3(3)
C26 Fe2 C31 118.4(6)
C32 Fe2 C31 37.8(5)
C27 Fe2 C31 133.5(5)

loop_
_geom_bond_atom_site_label_1
_geom_bond_atom_site_label_2
_geom_bond_distance
C1 C2 1.384(9)
C1 N2 1.436(8)
C1 N1 1.463(7)
C2 O1 1.301(8)
C2 C3 1.534(10)
C3 N3 1.361(8)
C3 N4 1.362(9)
C4 C8 1.425(10)
C4 C5 1.442(10)
C4 N1 1.449(7)
C4 Fe1 2.027(6)
C5 C6 1.447(10)
C5 Fe1 2.051(7)
C5 H5A 0.9500
C6 C7 1.422(14)
C6 Fe1 2.073(7)
C6 H6A 0.9500
C7 C8 1.431(11)
C7 Fe1 2.057(8)
C7 H7A 0.9500
C8 Fe1 2.008(8)
C8 H8A 0.9500
C9 N2 1.420(8)
C9 C10 1.437(11)
C9 C13 1.444(11)
C9 Fe1 2.040(6)
C10 C11 1.435(12)
C10 Fe1 2.059(8)
C10 H10A 0.9500
C11 C12 1.431(15)
C11 Fe1 2.062(8)
C11 H11A 0.9500
C12 C13 1.440(10)
C12 Fe1 2.054(7)
C12 H12A 0.9500
C13 Fe1 2.048(7)
C13 H13A 0.9500
C14 N1 1.471(8)
C14 C15 1.556(8)
C14 H14B 0.9900
C14 H14A 0.9900
C15 C17 1.525(11)
C15 C18 1.541(11)
C15 C16 1.550(10)
C16 H16A 0.9800
C16 H16B 0.9800
C16 H16C 0.9800
C17 H17A 0.9800
C17 H17B 0.9800
C17 H17C 0.9800
C18 H18A 0.9800
C18 H18B 0.9800
C18 H18C 0.9800
C19 N2 1.489(8)
C19 C20 1.552(8)
C19 H19B 0.9900
C19 H19A 0.9900
C20 C21 1.532(12)
C20 C23 1.545(9)
C20 C22 1.553(11)
C21 H21A 0.9800
C21 H21B 0.9800
C21 H21C 0.9800
C22 H22A 0.9800
C22 H22B 0.9800
C22 H22C 0.9800
C23 H23A 0.9800
C23 H23B 0.9800
C23 H23C 0.9800
C24 N3 1.404(11)
C24 C25 1.439(15)
C24 C28 1.442(12)
C24 Fe2 1.956(9)
C25 C26 1.405(14)
C25 Fe2 2.001(9)
C25 H25A 0.9500
C26 C27 1.42(2)
C26 Fe2 2.062(10)
C26 H26A 0.9500
C27 C28 1.43(2)
C27 Fe2 2.069(10)
C27 H27A 0.9500
C28 Fe2 2.005(13)
C28 H28A 0.9500
C29 C30 1.413(15)
C29 N4 1.446(11)
C29 C33 1.458(12)
C29 Fe2 1.955(8)
C30 C31 1.424(12)
C30 Fe2 2.037(10)
C30 H30A 0.9500
C31 C32 1.346(19)
C31 Fe2 2.092(12)
C31 H31A 0.9500
C32 C33 1.456(18)
C32 Fe2 2.068(10)
C32 H32A 0.9500
C33 Fe2 2.011(10)
C33 H33A 0.9500
C34 N3 1.510(8)
C34 C35 1.558(10)
C34 H34A 0.9900
C34 H34B 0.9900
C35 C38 1.532(12)
C35 C37 1.548(14)
C35 C36 1.552(15)
C36 H36A 0.9800
C36 H36B 0.9800
C36 H36C 0.9800
C37 H37A 0.9800
C37 H37B 0.9800
C37 H37C 0.9800
C38 H38A 0.9800
C38 H38B 0.9800
C38 H38C 0.9800
C39 N4 1.499(12)
C39 C40 1.506(12)
C39 H39B 0.9900
C39 H39A 0.9900
C40 C41 1.464(10)
C40 C42 1.477(10)
C40 C43 1.623(14)
C41 H41A 0.9800
C41 H41B 0.9800
C41 H41C 0.9800
C42 H42A 0.9800
C42 H42B 0.9800
C42 H42C 0.9800
C43 H43C 0.9800
C43 H43B 0.9800
C43 H43A 0.9800
